data_7132578
loop_
_publ_author_name
'Hokimoto, Yuya'
'Nakamura, Takashi'

_publ_section_title
;
 Synthesis of a macrocyclic oligomer of pyridylbenzoxazole utilizing
 dynamic covalent bonds and its unsymmetric conversion.
;
_journal_issue 10
_journal_name_full 'Chemical communications (Cambridge, England)'
_journal_page_first 1281
_journal_page_last 1284
_journal_paper_doi 10.1039/d3cc06216c
_journal_volume 60
_journal_year 2024
_chemical_formula_moiety 'C48 H46 N6 O5, (C2 H5)2 0, C4 H8 O'
_chemical_formula_sum 'C56 H64 N6 O7'
_chemical_formula_weight 933.13
_space_group_crystal_system triclinic
_space_group_IT_number 2
_space_group_name_Hall '-P 1'
_space_group_name_H-M_alt 'P -1'
_atom_sites_solution_hydrogens geom
_audit_creation_method SHELXL-2018/3
_audit_update_record
;
2023-11-14 deposited with the CCDC.	2024-01-03 downloaded from the CCDC.
;
_cell_angle_alpha 86.525(4)
_cell_angle_beta 87.331(5)
_cell_angle_gamma 75.394(4)
_cell_formula_units_Z 2
_cell_length_a 11.244(5)
_cell_length_b 12.917(5)
_cell_length_c 17.778(7)
_cell_measurement_reflns_used 7152
_cell_measurement_temperature 100(2)
_cell_measurement_theta_max 23.667
_cell_measurement_theta_min 2.228
_cell_volume 2492.7(18)
_computing_cell_refinement 'APEX3 (Bruker Nano, 2019)'
_computing_data_collection 'APEX2 (Bruker AXS, 2006)'
_computing_data_reduction 'APEX3 (Bruker Nano, 2019)'
_computing_publication_material 'Yadokari-XG 2011 (Wakita Nemoto et al., 2011)'
_computing_structure_refinement 'SHELXL-2018/3 (Sheldrick, 2018)'
_computing_structure_solution 'SHELXT 2018/2 (Sheldrick, 2018)'
_diffrn_ambient_temperature 100(2)
_diffrn_detector_area_resol_mean 8.333
_diffrn_measured_fraction_theta_full 0.999
_diffrn_measured_fraction_theta_max 0.983
_diffrn_measurement_device_type 'Bruker D8 goniometer'
_diffrn_measurement_method '\f and \w scans'
_diffrn_radiation_monochromator 'multilayered confocal mirror'
_diffrn_radiation_source 'rotating anode X-ray tube'
_diffrn_radiation_type MoK\a
_diffrn_radiation_wavelength 0.71073
_diffrn_reflns_av_R_equivalents 0.1336
_diffrn_reflns_av_unetI/netI 0.1117
_diffrn_reflns_Laue_measured_fraction_full 0.999
_diffrn_reflns_Laue_measured_fraction_max 0.983
_diffrn_reflns_limit_h_max 14
_diffrn_reflns_limit_h_min -14
_diffrn_reflns_limit_k_max 16
_diffrn_reflns_limit_k_min -16
_diffrn_reflns_limit_l_max 22
_diffrn_reflns_limit_l_min -22
_diffrn_reflns_number 65005
_diffrn_reflns_point_group_measured_fraction_full 0.999
_diffrn_reflns_point_group_measured_fraction_max 0.983
_diffrn_reflns_theta_full 25.242
_diffrn_reflns_theta_max 26.850
_diffrn_reflns_theta_min 1.148
_exptl_absorpt_coefficient_mu 0.083
_exptl_absorpt_correction_T_max 0.7454
_exptl_absorpt_correction_T_min 0.5127
_exptl_absorpt_correction_type multi-scan
_exptl_absorpt_process_details
;    
 SADABS-2016/2 - Bruker AXS area detector scaling and absorption correction 
;
_exptl_crystal_colour colourless
_exptl_crystal_density_diffrn 1.243
_exptl_crystal_description plate
_exptl_crystal_F_000 996
_exptl_crystal_size_max 0.300
_exptl_crystal_size_mid 0.080
_exptl_crystal_size_min 0.020
_refine_diff_density_max 0.536
_refine_diff_density_min -0.438
_refine_diff_density_rms 0.091
_refine_ls_extinction_method none
_refine_ls_goodness_of_fit_ref 1.085
_refine_ls_hydrogen_treatment constr
_refine_ls_matrix_type full
_refine_ls_number_parameters 633
_refine_ls_number_reflns 10558
_refine_ls_number_restraints 0
_refine_ls_restrained_S_all 1.085
_refine_ls_R_factor_all 0.1631
_refine_ls_R_factor_gt 0.0983
_refine_ls_shift/su_max 0.000
_refine_ls_shift/su_mean 0.000
_refine_ls_structure_factor_coef Fsqd
_refine_ls_weighting_details 'w=1/[\s^2^(Fo^2^)+(0.0699P)^2^+8.5995P] where P=(Fo^2^+2Fc^2^)/3'
_refine_ls_weighting_scheme calc
_refine_ls_wR_factor_gt 0.2281
_refine_ls_wR_factor_ref 0.2639
_reflns_Friedel_coverage 0.000
_reflns_number_gt 6343
_reflns_number_total 10558
_reflns_threshold_expression 'I > 2\s(I)'
_cod_data_source_file d3cc06216c2.cif
_cod_data_source_block h178_a_a
_cod_depositor_comments 'Adding full bibliography for 7132576--7132579.cif.'
_cod_original_cell_volume 2492.8(18)
_cod_database_code 7132578
_shelx_shelxl_version_number 2018/3
_shelx_space_group_comment
;
The symmetry employed for this shelxl refinement is uniquely defined
by the following loop, which should always be used as a source of
symmetry information in preference to the above space-group names.
They are only intended as comments.
;
_shelx_estimated_absorpt_t_min 0.016
_shelx_estimated_absorpt_t_max 0.289

loop_
_space_group_symop_operation_xyz
'x, y, z'
'-x, -y, -z'

loop_
_atom_site_label
_atom_site_type_symbol
_atom_site_fract_x
_atom_site_fract_y
_atom_site_fract_z
_atom_site_U_iso_or_equiv
_atom_site_adp_type
_atom_site_occupancy
_atom_site_site_symmetry_order
_atom_site_calc_flag
_atom_site_refinement_flags_posn
_atom_site_refinement_flags_adp
_atom_site_refinement_flags_occupancy
_atom_site_disorder_assembly
_atom_site_disorder_group
O001 O 0.8392(3) 0.4595(2) 0.37786(18) 0.0228(7) Uani 1 1 d . . . . .
O002 O 0.4912(3) 0.1670(2) 0.82306(19) 0.0294(8) Uani 1 1 d . . . . .
O003 O 0.2689(3) 0.9872(2) 0.63227(19) 0.0280(7) Uani 1 1 d . . . . .
O004 O 0.4019(3) 0.9504(2) 0.74987(19) 0.0287(8) Uani 1 1 d . . . . .
H61 H 0.355232 0.978516 0.714674 0.043 Uiso 1 1 calc R U . . .
O005 O 0.7221(3) 0.0898(3) 0.84979(19) 0.0327(8) Uani 1 1 d . . . . .
H62 H 0.644874 0.107151 0.851372 0.049 Uiso 1 1 calc R U . . .
N006 N 0.4415(3) 0.8282(3) 0.4902(2) 0.0205(8) Uani 1 1 d . . . . .
N007 N 0.3832(3) 0.8138(3) 0.6354(2) 0.0221(8) Uani 1 1 d . . . . .
H63 H 0.424924 0.763711 0.606115 0.027 Uiso 1 1 calc R U . . .
N008 N 0.6667(3) 0.4426(3) 0.4429(2) 0.0213(8) Uani 1 1 d . . . . .
N009 N 0.5989(3) 0.2767(3) 0.7644(2) 0.0230(8) Uani 1 1 d . . . . .
H64 H 0.598657 0.344436 0.755192 0.028 Uiso 1 1 calc R U . . .
N00A N 0.8193(3) 0.2626(3) 0.5194(2) 0.0204(8) Uani 1 1 d . . . . .
N00B N 0.4215(3) 0.4515(3) 0.8035(2) 0.0225(8) Uani 1 1 d . . . . .
C00C C 0.7785(4) 0.3983(3) 0.4231(3) 0.0213(9) Uani 1 1 d . . . . .
C00D C 0.8565(4) 0.2957(3) 0.4526(3) 0.0199(9) Uani 1 1 d . . . . .
C00E C 0.4806(4) 0.8338(3) 0.4194(3) 0.0201(9) Uani 1 1 d . . . . .
C00F C 0.7532(4) 0.5578(3) 0.3707(3) 0.0212(9) Uani 1 1 d . . . . .
C00G C 0.6478(4) 0.5474(3) 0.4104(3) 0.0212(9) Uani 1 1 d . . . . .
C00H C 0.3863(4) 0.8506(3) 0.7692(3) 0.0222(10) Uani 1 1 d . . . . .
C00I C 0.3790(4) 1.0195(3) 0.4042(3) 0.0232(10) Uani 1 1 d . . . . .
H1 H 0.357501 1.084692 0.374502 0.028 Uiso 1 1 calc R U . . .
C00J C 0.8497(4) 0.1523(3) 0.6326(3) 0.0217(9) Uani 1 1 d . . . . .
C00K C 0.9114(4) 0.0644(3) 0.6775(3) 0.0231(10) Uani 1 1 d . . . . .
H2 H 0.983292 0.017728 0.657105 0.028 Uiso 1 1 calc R U . . .
C00L C 0.3617(4) 0.6455(3) 0.8073(3) 0.0219(10) Uani 1 1 d . . . . .
C00M C 0.3392(4) 1.0153(3) 0.4786(3) 0.0242(10) Uani 1 1 d . . . . .
H3 H 0.291523 1.077448 0.501617 0.029 Uiso 1 1 calc R U . . .
O6 O 0.1479(4) 0.6188(4) 1.0647(3) 0.0638(12) Uani 1 1 d . . . . .
C00O C 0.7453(4) 0.2206(3) 0.6638(3) 0.0215(9) Uani 1 1 d . . . . .
H4 H 0.702908 0.282086 0.635039 0.026 Uiso 1 1 calc R U . . .
C00P C 0.3709(4) 0.9176(3) 0.5187(3) 0.0220(9) Uani 1 1 d . . . . .
C00Q C 0.5516(4) 0.6354(3) 0.4234(2) 0.0208(9) Uani 1 1 d . . . . .
H5 H 0.478823 0.629318 0.450698 0.025 Uiso 1 1 calc R U . . .
C00R C 0.7031(4) 0.2005(3) 0.7347(3) 0.0229(10) Uani 1 1 d . . . . .
C00S C 0.3730(4) 0.7142(3) 0.8626(3) 0.0224(9) Uani 1 1 d . . . . .
H6 H 0.369353 0.690418 0.914052 0.027 Uiso 1 1 calc R U . . .
C00T C 0.3659(4) 0.6789(3) 0.7329(3) 0.0218(9) Uani 1 1 d . . . . .
H7 H 0.362096 0.631360 0.694872 0.026 Uiso 1 1 calc R U . . .
C00U C 0.5021(4) 0.2586(3) 0.8041(3) 0.0233(10) Uani 1 1 d . . . . .
C00V C 0.8729(4) 0.0422(3) 0.7501(3) 0.0243(10) Uani 1 1 d . . . . .
C00W C 0.9656(4) 0.2466(3) 0.4156(3) 0.0228(10) Uani 1 1 d . . . . .
H8 H 0.989355 0.273841 0.367960 0.027 Uiso 1 1 calc R U . . .
C00X C 0.7637(4) 0.1096(3) 0.7790(3) 0.0240(10) Uani 1 1 d . . . . .
C00Y C 0.8915(4) 0.1767(3) 0.5559(3) 0.0217(10) Uani 1 1 d . . . . .
C00Z C 0.4100(4) 0.3548(3) 0.8312(3) 0.0232(10) Uani 1 1 d . . . . .
C010 C 0.4505(4) 0.9278(3) 0.3735(3) 0.0223(9) Uani 1 1 d . . . . .
H9 H 0.478575 0.928501 0.322293 0.027 Uiso 1 1 calc R U . . .
C011 C 0.3895(4) 0.8163(3) 0.8453(3) 0.0238(10) Uani 1 1 d . . . . .
C012 C 0.7728(4) 0.6528(3) 0.3394(3) 0.0212(9) Uani 1 1 d . . . . .
C013 C 0.8971(4) 0.6609(3) 0.3040(3) 0.0224(10) Uani 1 1 d . . . . .
C014 C 0.3759(4) 0.7830(3) 0.7128(3) 0.0218(9) Uani 1 1 d . . . . .
C015 C 0.3463(4) 0.5376(3) 0.8328(3) 0.0244(10) Uani 1 1 d . . . . .
C016 C 0.6744(4) 0.7402(3) 0.3513(3) 0.0223(9) Uani 1 1 d . . . . .
H10 H 0.679049 0.808066 0.329367 0.027 Uiso 1 1 calc R U . . .
C017 C 0.3237(4) 0.3401(3) 0.8860(3) 0.0270(10) Uani 1 1 d . . . . .
H11 H 0.318112 0.270298 0.903099 0.032 Uiso 1 1 calc R U . . .
C018 C 1.0029(4) 0.1222(3) 0.5219(3) 0.0256(10) Uani 1 1 d . . . . .
H12 H 1.053856 0.061697 0.547499 0.031 Uiso 1 1 calc R U . . .
C019 C 0.5676(4) 0.7336(3) 0.3941(3) 0.0205(9) Uani 1 1 d . . . . .
C01A C 1.0386(4) 0.1559(3) 0.4515(3) 0.0260(10) Uani 1 1 d . . . . .
H13 H 1.112646 0.117498 0.427693 0.031 Uiso 1 1 calc R U . . .
C01B C 0.3349(4) 0.9093(3) 0.6006(3) 0.0240(10) Uani 1 1 d . . . . .
C01C C 0.2573(4) 0.5293(4) 0.8889(3) 0.0278(10) Uani 1 1 d . . . . .
H14 H 0.204836 0.592009 0.908754 0.033 Uiso 1 1 calc R U . . .
C01D C 0.4173(4) 0.8845(4) 0.9056(3) 0.0285(11) Uani 1 1 d . . . . .
C01E C 0.2462(4) 0.4301(4) 0.9150(3) 0.0302(11) Uani 1 1 d . . . . .
H15 H 0.185543 0.423457 0.952730 0.036 Uiso 1 1 calc R U . . .
C01F C 0.9450(4) -0.0547(3) 0.7984(3) 0.0274(10) Uani 1 1 d . . . . .
C01G C 0.9422(4) 0.5779(4) 0.2445(3) 0.0310(11) Uani 1 1 d . . . . .
H16 H 0.949054 0.505933 0.267656 0.047 Uiso 1 1 calc R U . . .
H17 H 1.022801 0.583475 0.223872 0.047 Uiso 1 1 calc R U . . .
H18 H 0.883474 0.591131 0.203797 0.047 Uiso 1 1 calc R U . . .
C01H C 1.0668(4) -0.1080(4) 0.7594(3) 0.0331(11) Uani 1 1 d . . . . .
H19 H 1.113340 -0.165721 0.792806 0.050 Uiso 1 1 calc R U . . .
H20 H 1.114560 -0.054836 0.747834 0.050 Uiso 1 1 calc R U . . .
H21 H 1.050933 -0.137728 0.712562 0.050 Uiso 1 1 calc R U . . .
O01I O 0.2737(6) 1.2813(3) 0.3626(3) 0.0810(17) Uani 1 1 d . . . . .
C01J C 0.9882(4) 0.6388(4) 0.3682(3) 0.0319(11) Uani 1 1 d . . . . .
H22 H 0.957186 0.689391 0.407715 0.048 Uiso 1 1 calc R U . . .
H23 H 1.068201 0.647502 0.348615 0.048 Uiso 1 1 calc R U . . .
H24 H 0.997261 0.565437 0.389215 0.048 Uiso 1 1 calc R U . . .
C01K C 0.4229(5) 0.8270(4) 0.9843(3) 0.0388(13) Uani 1 1 d . . . . .
H25 H 0.341065 0.818232 0.999848 0.058 Uiso 1 1 calc R U . . .
H26 H 0.450073 0.869631 1.020574 0.058 Uiso 1 1 calc R U . . .
H27 H 0.481033 0.756402 0.982456 0.058 Uiso 1 1 calc R U . . .
C01L C 0.8905(4) 0.7722(4) 0.2673(3) 0.0356(12) Uani 1 1 d . . . . .
H28 H 0.827436 0.788760 0.229108 0.053 Uiso 1 1 calc R U . . .
H29 H 0.970385 0.773701 0.243470 0.053 Uiso 1 1 calc R U . . .
H30 H 0.869266 0.825476 0.305905 0.053 Uiso 1 1 calc R U . . .
C01M C 0.3199(5) 0.9912(4) 0.9090(3) 0.0345(12) Uani 1 1 d . . . . .
H31 H 0.322263 1.033104 0.861423 0.052 Uiso 1 1 calc R U . . .
H32 H 0.336691 1.031258 0.950657 0.052 Uiso 1 1 calc R U . . .
H33 H 0.238311 0.977398 0.917200 0.052 Uiso 1 1 calc R U . . .
C01N C 0.5443(5) 0.9040(4) 0.8899(3) 0.0340(12) Uani 1 1 d . . . . .
H34 H 0.606182 0.835248 0.890953 0.051 Uiso 1 1 calc R U . . .
H35 H 0.561682 0.948709 0.928479 0.051 Uiso 1 1 calc R U . . .
H36 H 0.546740 0.940503 0.840117 0.051 Uiso 1 1 calc R U . . .
C01O C 0.9768(5) -0.0182(4) 0.8741(3) 0.0413(13) Uani 1 1 d . . . . .
H37 H 0.900804 0.011212 0.903124 0.062 Uiso 1 1 calc R U . . .
H38 H 1.022367 0.036974 0.864677 0.062 Uiso 1 1 calc R U . . .
H39 H 1.027446 -0.079580 0.902568 0.062 Uiso 1 1 calc R U . . .
C01P C 0.8679(5) -0.1371(4) 0.8113(4) 0.0414(14) Uani 1 1 d . . . . .
H40 H 0.844830 -0.156532 0.762577 0.062 Uiso 1 1 calc R U . . .
H41 H 0.793467 -0.106250 0.841323 0.062 Uiso 1 1 calc R U . . .
H42 H 0.916202 -0.201281 0.838264 0.062 Uiso 1 1 calc R U . . .
C01Q C 0.3058(5) 1.4443(4) 0.3091(3) 0.0439(14) Uani 1 1 d . . . . .
H43 H 0.382112 1.453222 0.282331 0.053 Uiso 1 1 calc R U . . .
H44 H 0.236587 1.504929 0.293626 0.053 Uiso 1 1 calc R U . . .
C01R C 0.3195(6) 1.4375(5) 0.3939(3) 0.0479(14) Uani 1 1 d . . . . .
H45 H 0.407244 1.416309 0.407087 0.058 Uiso 1 1 calc R U . . .
H46 H 0.279745 1.506730 0.416071 0.058 Uiso 1 1 calc R U . . .
C01S C 0.2548(6) 1.3520(5) 0.4203(4) 0.0507(15) Uani 1 1 d . . . . .
H47 H 0.289794 1.314865 0.467610 0.061 Uiso 1 1 calc R U . . .
H48 H 0.165822 1.383808 0.429236 0.061 Uiso 1 1 calc R U . . .
C01T C 0.2804(6) 1.3376(5) 0.2929(4) 0.0518(16) Uani 1 1 d . . . . .
H49 H 0.201953 1.349652 0.266693 0.062 Uiso 1 1 calc R U . . .
H50 H 0.347277 1.296244 0.260334 0.062 Uiso 1 1 calc R U . . .
C01U C 0.0967(6) 0.7312(5) 1.0589(5) 0.068(2) Uani 1 1 d . . . . .
H51 H 0.146711 0.765176 1.022654 0.081 Uiso 1 1 calc R U . . .
H52 H 0.096710 0.761864 1.108557 0.081 Uiso 1 1 calc R U . . .
C01V C 0.2617(7) 0.5937(7) 1.1011(5) 0.075(2) Uani 1 1 d . . . . .
H53 H 0.250800 0.623441 1.151706 0.091 Uiso 1 1 calc R U . . .
H54 H 0.321896 0.624919 1.071304 0.091 Uiso 1 1 calc R U . . .
C01W C -0.0320(7) 0.7531(6) 1.0326(5) 0.071(2) Uani 1 1 d . . . . .
H55 H -0.067648 0.830631 1.028487 0.107 Uiso 1 1 calc R U . . .
H56 H -0.031382 0.723178 0.983182 0.107 Uiso 1 1 calc R U . . .
H57 H -0.081251 0.719874 1.068860 0.107 Uiso 1 1 calc R U . . .
C01X C 0.3070(8) 0.4741(8) 1.1079(5) 0.095(3) Uani 1 1 d . . . . .
H58 H 0.385871 0.454500 1.133005 0.143 Uiso 1 1 calc R U . . .
H59 H 0.246883 0.444002 1.137632 0.143 Uiso 1 1 calc R U . . .
H60 H 0.317709 0.445474 1.057535 0.143 Uiso 1 1 calc R U . . .

loop_
_atom_site_aniso_label
_atom_site_aniso_U_11
_atom_site_aniso_U_22
_atom_site_aniso_U_33
_atom_site_aniso_U_23
_atom_site_aniso_U_13
_atom_site_aniso_U_12
O001 0.0192(15) 0.0105(14) 0.0394(19) -0.0017(13) 0.0027(13) -0.0054(12)
O002 0.0241(17) 0.0150(15) 0.050(2) 0.0000(14) 0.0040(15) -0.0075(13)
O003 0.0217(16) 0.0163(15) 0.043(2) -0.0039(14) 0.0041(14) 0.0000(13)
O004 0.038(2) 0.0130(14) 0.039(2) 0.0005(13) -0.0016(15) -0.0143(14)
O005 0.0274(18) 0.0263(17) 0.040(2) 0.0037(15) 0.0069(15) -0.0019(15)
N006 0.0136(17) 0.0118(16) 0.038(2) -0.0013(15) -0.0012(15) -0.0064(14)
N007 0.0206(19) 0.0124(17) 0.033(2) -0.0055(15) 0.0038(16) -0.0036(14)
N008 0.0177(19) 0.0126(16) 0.035(2) -0.0058(15) 0.0020(16) -0.0061(14)
N009 0.0164(18) 0.0112(16) 0.042(2) -0.0019(15) 0.0001(16) -0.0054(14)
N00A 0.0129(17) 0.0136(16) 0.037(2) -0.0037(15) -0.0020(15) -0.0062(14)
N00B 0.0180(18) 0.0140(17) 0.037(2) -0.0009(15) 0.0014(16) -0.0072(15)
C00C 0.018(2) 0.015(2) 0.034(3) -0.0033(18) 0.0005(18) -0.0084(17)
C00D 0.015(2) 0.0091(18) 0.035(3) -0.0074(17) -0.0008(18) -0.0018(16)
C00E 0.015(2) 0.0087(18) 0.038(3) -0.0011(17) -0.0008(18) -0.0057(16)
C00F 0.016(2) 0.0109(19) 0.037(3) -0.0040(17) 0.0019(18) -0.0030(16)
C00G 0.019(2) 0.0107(19) 0.035(3) -0.0011(17) -0.0006(18) -0.0058(17)
C00H 0.018(2) 0.0094(19) 0.041(3) -0.0033(18) 0.0031(19) -0.0072(16)
C00I 0.018(2) 0.0106(19) 0.041(3) -0.0024(18) -0.0010(19) -0.0033(17)
C00J 0.018(2) 0.0109(19) 0.038(3) -0.0018(18) -0.0026(19) -0.0081(17)
C00K 0.016(2) 0.0118(19) 0.042(3) -0.0045(18) 0.0019(19) -0.0053(17)
C00L 0.012(2) 0.014(2) 0.041(3) -0.0053(18) 0.0049(18) -0.0053(16)
C00M 0.022(2) 0.0090(19) 0.042(3) -0.0023(18) -0.003(2) -0.0036(17)
O6 0.058(3) 0.064(3) 0.069(3) -0.011(2) -0.009(2) -0.014(2)
C00O 0.019(2) 0.014(2) 0.034(3) 0.0011(18) -0.0034(19) -0.0082(17)
C00P 0.012(2) 0.015(2) 0.041(3) -0.0023(18) -0.0003(18) -0.0056(16)
C00Q 0.018(2) 0.016(2) 0.030(3) -0.0017(18) 0.0021(18) -0.0077(17)
C00R 0.014(2) 0.0119(19) 0.044(3) -0.0046(18) -0.0003(19) -0.0056(16)
C00S 0.021(2) 0.017(2) 0.030(3) -0.0017(18) 0.0025(18) -0.0078(17)
C00T 0.014(2) 0.0127(19) 0.040(3) -0.0075(18) 0.0037(18) -0.0052(16)
C00U 0.017(2) 0.015(2) 0.039(3) -0.0032(18) -0.0004(19) -0.0062(17)
C00V 0.020(2) 0.015(2) 0.040(3) -0.0026(19) 0.000(2) -0.0061(18)
C00W 0.020(2) 0.014(2) 0.034(3) -0.0022(18) 0.0025(19) -0.0036(17)
C00X 0.022(2) 0.016(2) 0.036(3) -0.0019(18) 0.0004(19) -0.0075(18)
C00Y 0.013(2) 0.0100(19) 0.043(3) -0.0043(18) -0.0057(18) -0.0026(16)
C00Z 0.023(2) 0.014(2) 0.035(3) -0.0024(18) -0.0021(19) -0.0081(18)
C010 0.018(2) 0.016(2) 0.034(3) -0.0003(18) -0.0001(18) -0.0073(17)
C011 0.018(2) 0.021(2) 0.037(3) -0.0039(19) 0.0020(19) -0.0113(18)
C012 0.016(2) 0.017(2) 0.033(3) -0.0051(18) 0.0030(18) -0.0078(17)
C013 0.015(2) 0.0114(19) 0.043(3) -0.0050(18) 0.0054(19) -0.0063(16)
C014 0.016(2) 0.014(2) 0.035(3) -0.0036(18) 0.0017(18) -0.0030(17)
C015 0.018(2) 0.016(2) 0.040(3) -0.0047(19) 0.0011(19) -0.0068(17)
C016 0.018(2) 0.015(2) 0.034(3) -0.0006(18) 0.0016(19) -0.0048(17)
C017 0.023(2) 0.018(2) 0.040(3) -0.0007(19) 0.001(2) -0.0057(18)
C018 0.020(2) 0.012(2) 0.044(3) -0.0026(19) -0.002(2) -0.0028(17)
C019 0.017(2) 0.015(2) 0.031(3) -0.0049(17) -0.0018(18) -0.0057(17)
C01A 0.020(2) 0.018(2) 0.039(3) -0.0033(19) 0.006(2) -0.0027(18)
C01B 0.021(2) 0.014(2) 0.038(3) -0.0013(19) -0.002(2) -0.0062(18)
C01C 0.022(2) 0.021(2) 0.042(3) -0.008(2) 0.007(2) -0.0081(19)
C01D 0.028(3) 0.021(2) 0.040(3) -0.007(2) 0.000(2) -0.013(2)
C01E 0.026(2) 0.024(2) 0.043(3) -0.005(2) 0.008(2) -0.012(2)
C01F 0.021(2) 0.021(2) 0.040(3) 0.003(2) 0.003(2) -0.0076(19)
C01G 0.024(2) 0.020(2) 0.049(3) -0.007(2) 0.014(2) -0.0079(19)
C01H 0.027(3) 0.027(2) 0.042(3) 0.005(2) 0.001(2) -0.001(2)
O01I 0.137(5) 0.033(2) 0.072(3) -0.005(2) -0.006(3) -0.021(3)
C01J 0.022(2) 0.028(2) 0.049(3) -0.009(2) 0.000(2) -0.013(2)
C01K 0.054(3) 0.033(3) 0.036(3) -0.006(2) 0.000(3) -0.022(3)
C01L 0.024(3) 0.019(2) 0.064(4) -0.001(2) 0.012(2) -0.008(2)
C01M 0.043(3) 0.022(2) 0.041(3) -0.009(2) 0.005(2) -0.013(2)
C01N 0.031(3) 0.028(2) 0.050(3) -0.004(2) -0.004(2) -0.018(2)
C01O 0.033(3) 0.029(3) 0.055(4) 0.002(2) -0.005(3) 0.005(2)
C01P 0.032(3) 0.019(2) 0.071(4) 0.011(2) 0.002(3) -0.007(2)
C01Q 0.034(3) 0.036(3) 0.059(4) -0.009(3) -0.002(3) -0.002(2)
C01R 0.045(3) 0.044(3) 0.054(4) -0.006(3) -0.008(3) -0.008(3)
C01S 0.059(4) 0.044(3) 0.052(4) -0.004(3) -0.012(3) -0.015(3)
C01T 0.047(4) 0.045(3) 0.064(4) -0.010(3) -0.007(3) -0.011(3)
C01U 0.057(4) 0.050(4) 0.099(6) -0.003(4) 0.011(4) -0.024(4)
C01V 0.046(4) 0.097(6) 0.088(6) -0.001(5) -0.015(4) -0.025(4)
C01W 0.063(5) 0.064(5) 0.090(6) 0.007(4) -0.001(4) -0.024(4)
C01X 0.082(6) 0.110(7) 0.076(6) -0.009(5) -0.019(5) 0.014(5)

loop_
_atom_type_symbol
_atom_type_description
_atom_type_scat_dispersion_real
_atom_type_scat_dispersion_imag
_atom_type_scat_source
C C 0.0033 0.0016 'International Tables Vol C Tables 4.2.6.8 and 6.1.1.4'
H H 0.0000 0.0000 'International Tables Vol C Tables 4.2.6.8 and 6.1.1.4'
N N 0.0061 0.0033 'International Tables Vol C Tables 4.2.6.8 and 6.1.1.4'
O O 0.0106 0.0060 'International Tables Vol C Tables 4.2.6.8 and 6.1.1.4'

loop_
_geom_angle_atom_site_label_1
_geom_angle_atom_site_label_2
_geom_angle_atom_site_label_3
_geom_angle
_geom_angle_site_symmetry_1
_geom_angle_site_symmetry_3
_geom_angle_publ_flag
C00C O001 C00F 103.2(3) . . ?
C00E N006 C00P 117.6(4) . . ?
C01B N007 C014 128.6(4) . . ?
C00C N008 C00G 103.4(3) . . ?
C00U N009 C00R 128.6(3) . . ?
C00D N00A C00Y 119.3(4) . . ?
C015 N00B C00Z 117.3(4) . . ?
N008 C00C O001 116.7(4) . . ?
N008 C00C C00D 127.6(4) . . ?
O001 C00C C00D 114.9(4) . . ?
N00A C00D C00W 124.4(4) . . ?
N00A C00D C00C 114.1(4) . . ?
C00W C00D C00C 121.1(4) . . ?
N006 C00E C010 123.0(4) . . ?
N006 C00E C019 114.2(4) . . ?
C010 C00E C019 122.6(4) . . ?
C012 C00F C00G 125.1(4) . . ?
C012 C00F O001 127.1(4) . . ?
C00G C00F O001 107.2(3) . . ?
C00Q C00G C00F 121.2(4) . . ?
C00Q C00G N008 128.5(4) . . ?
C00F C00G N008 109.4(4) . . ?
O004 C00H C014 119.7(4) . . ?
O004 C00H C011 118.5(4) . . ?
C014 C00H C011 121.6(4) . . ?
C00M C00I C010 119.2(4) . . ?
C00O C00J C00K 117.7(4) . . ?
C00O C00J C00Y 119.2(4) . . ?
C00K C00J C00Y 123.2(4) . . ?
C00V C00K C00J 123.2(4) . . ?
C00T C00L C00S 119.4(4) . . ?
C00T C00L C015 123.0(4) . . ?
C00S C00L C015 117.6(4) . . ?
C00I C00M C00P 117.9(4) . . ?
C01V O6 C01U 111.1(6) . . ?
C00R C00O C00J 121.0(4) . . ?
N006 C00P C00M 123.8(4) . . ?
N006 C00P C01B 115.8(4) . . ?
C00M C00P C01B 120.2(4) . . ?
C00G C00Q C019 116.0(4) . . ?
C00O C00R C00X 121.0(4) . . ?
C00O C00R N009 117.9(4) . . ?
C00X C00R N009 121.0(4) . . ?
C011 C00S C00L 122.6(4) . . ?
C00L C00T C014 120.1(4) . . ?
O002 C00U N009 123.0(4) . . ?
O002 C00U C00Z 120.4(4) . . ?
N009 C00U C00Z 116.5(3) . . ?
C00K C00V C00X 118.1(4) . . ?
C00K C00V C01F 121.5(4) . . ?
C00X C00V C01F 120.4(4) . . ?
C00D C00W C01A 116.9(4) . . ?
O005 C00X C00V 119.9(4) . . ?
O005 C00X C00R 121.0(4) . . ?
C00V C00X C00R 119.0(4) . . ?
N00A C00Y C018 119.7(4) . . ?
N00A C00Y C00J 115.7(4) . . ?
C018 C00Y C00J 124.5(4) . . ?
N00B C00Z C017 124.1(4) . . ?
N00B C00Z C00U 117.3(4) . . ?
C017 C00Z C00U 118.5(4) . . ?
C00I C010 C00E 118.5(4) . . ?
C00S C011 C00H 116.7(4) . . ?
C00S C011 C01D 121.6(4) . . ?
C00H C011 C01D 121.6(4) . . ?
C00F C012 C016 113.1(4) . . ?
C00F C012 C013 122.4(4) . . ?
C016 C012 C013 124.1(4) . . ?
C01L C013 C01G 108.7(4) . . ?
C01L C013 C012 111.6(4) . . ?
C01G C013 C012 111.2(3) . . ?
C01L C013 C01J 109.4(4) . . ?
C01G C013 C01J 109.3(4) . . ?
C012 C013 C01J 106.6(4) . . ?
C00H C014 C00T 119.3(4) . . ?
C00H C014 N007 121.9(4) . . ?
C00T C014 N007 118.6(4) . . ?
N00B C015 C01C 122.0(4) . . ?
N00B C015 C00L 118.8(4) . . ?
C01C C015 C00L 119.2(4) . . ?
C012 C016 C019 123.4(4) . . ?
C01E C017 C00Z 117.7(4) . . ?
C01A C018 C00Y 120.3(4) . . ?
C00Q C019 C016 121.0(4) . . ?
C00Q C019 C00E 118.7(4) . . ?
C016 C019 C00E 119.4(3) . . ?
C018 C01A C00W 119.4(4) . . ?
O003 C01B N007 124.4(4) . . ?
O003 C01B C00P 120.9(4) . . ?
N007 C01B C00P 114.6(4) . . ?
C01E C01C C015 119.5(4) . . ?
C011 C01D C01N 109.5(4) . . ?
C011 C01D C01M 111.2(4) . . ?
C01N C01D C01M 110.4(4) . . ?
C011 C01D C01K 111.8(4) . . ?
C01N C01D C01K 105.5(4) . . ?
C01M C01D C01K 108.3(4) . . ?
C01C C01E C017 119.4(4) . . ?
C01H C01F C01P 108.8(4) . . ?
C01H C01F C01O 106.5(4) . . ?
C01P C01F C01O 110.6(4) . . ?
C01H C01F C00V 111.2(4) . . ?
C01P C01F C00V 109.4(4) . . ?
C01O C01F C00V 110.4(4) . . ?
C01S O01I C01T 109.5(5) . . ?
C01R C01Q C01T 103.8(5) . . ?
C01S C01R C01Q 103.0(5) . . ?
O01I C01S C01R 105.6(5) . . ?
O01I C01T C01Q 107.4(5) . . ?
O6 C01U C01W 109.2(6) . . ?
O6 C01V C01X 107.8(6) . . ?

loop_
_geom_bond_atom_site_label_1
_geom_bond_atom_site_label_2
_geom_bond_distance
_geom_bond_site_symmetry_2
_geom_bond_publ_flag
O001 C00C 1.371(5) . ?
O001 C00F 1.391(5) . ?
O002 C00U 1.245(5) . ?
O003 C01B 1.238(5) . ?
O004 C00H 1.366(5) . ?
O005 C00X 1.355(6) . ?
N006 C00E 1.318(6) . ?
N006 C00P 1.338(5) . ?
N007 C01B 1.341(5) . ?
N007 C014 1.414(6) . ?
N008 C00C 1.286(5) . ?
N008 C00G 1.408(5) . ?
N009 C00U 1.332(5) . ?
N009 C00R 1.429(5) . ?
N00A C00D 1.322(6) . ?
N00A C00Y 1.350(5) . ?
N00B C015 1.334(6) . ?
N00B C00Z 1.349(5) . ?
C00C C00D 1.474(6) . ?
C00D C00W 1.387(6) . ?
C00E C010 1.397(6) . ?
C00E C019 1.492(6) . ?
C00F C012 1.382(6) . ?
C00F C00G 1.382(6) . ?
C00G C00Q 1.380(6) . ?
C00H C014 1.396(6) . ?
C00H C011 1.398(6) . ?
C00I C00M 1.378(7) . ?
C00I C010 1.380(6) . ?
C00J C00O 1.393(6) . ?
C00J C00K 1.397(6) . ?
C00J C00Y 1.463(6) . ?
C00K C00V 1.377(6) . ?
C00L C00T 1.369(6) . ?
C00L C00S 1.394(6) . ?
C00L C015 1.489(6) . ?
C00M C00P 1.383(6) . ?
O6 C01V 1.415(8) . ?
O6 C01U 1.420(8) . ?
C00O C00R 1.360(6) . ?
C00P C01B 1.498(7) . ?
C00Q C019 1.393(6) . ?
C00R C00X 1.413(6) . ?
C00S C011 1.391(6) . ?
C00T C014 1.401(6) . ?
C00U C00Z 1.491(6) . ?
C00V C00X 1.409(6) . ?
C00V C01F 1.543(6) . ?
C00W C01A 1.388(6) . ?
C00Y C018 1.403(6) . ?
C00Z C017 1.382(6) . ?
C011 C01D 1.520(6) . ?
C012 C016 1.386(6) . ?
C012 C013 1.531(6) . ?
C013 C01L 1.527(6) . ?
C013 C01G 1.529(6) . ?
C013 C01J 1.535(7) . ?
C015 C01C 1.398(6) . ?
C016 C019 1.410(6) . ?
C017 C01E 1.378(6) . ?
C018 C01A 1.375(6) . ?
C01C C01E 1.369(6) . ?
C01D C01N 1.522(6) . ?
C01D C01M 1.532(7) . ?
C01D C01K 1.539(7) . ?
C01F C01H 1.525(7) . ?
C01F C01P 1.535(6) . ?
C01F C01O 1.539(7) . ?
O01I C01S 1.388(7) . ?
O01I C01T 1.407(8) . ?
C01Q C01R 1.518(8) . ?
C01Q C01T 1.522(8) . ?
C01R C01S 1.510(8) . ?
C01U C01W 1.493(10) . ?
C01V C01X 1.499(11) . ?

loop_
_geom_torsion_atom_site_label_1
_geom_torsion_atom_site_label_2
_geom_torsion_atom_site_label_3
_geom_torsion_atom_site_label_4
_geom_torsion
_geom_torsion_site_symmetry_1
_geom_torsion_site_symmetry_2
_geom_torsion_site_symmetry_3
_geom_torsion_site_symmetry_4
_geom_torsion_publ_flag
C00G N008 C00C O001 -2.2(5) . . . . ?
C00G N008 C00C C00D 167.2(4) . . . . ?
C00F O001 C00C N008 2.3(5) . . . . ?
C00F O001 C00C C00D -168.4(4) . . . . ?
C00Y N00A C00D C00W 1.2(6) . . . . ?
C00Y N00A C00D C00C -172.0(3) . . . . ?
N008 C00C C00D N00A -20.2(6) . . . . ?
O001 C00C C00D N00A 149.3(4) . . . . ?
N008 C00C C00D C00W 166.3(4) . . . . ?
O001 C00C C00D C00W -24.1(6) . . . . ?
C00P N006 C00E C010 -0.7(6) . . . . ?
C00P N006 C00E C019 174.8(3) . . . . ?
C00C O001 C00F C012 170.4(5) . . . . ?
C00C O001 C00F C00G -1.3(4) . . . . ?
C012 C00F C00G C00Q -1.5(7) . . . . ?
O001 C00F C00G C00Q 170.4(4) . . . . ?
C012 C00F C00G N008 -171.8(4) . . . . ?
O001 C00F C00G N008 0.1(5) . . . . ?
C00C N008 C00G C00Q -168.2(5) . . . . ?
C00C N008 C00G C00F 1.2(5) . . . . ?
C00O C00J C00K C00V 0.7(6) . . . . ?
C00Y C00J C00K C00V 179.2(4) . . . . ?
C010 C00I C00M C00P -1.5(6) . . . . ?
C00K C00J C00O C00R -1.8(6) . . . . ?
C00Y C00J C00O C00R 179.7(4) . . . . ?
C00E N006 C00P C00M -1.4(6) . . . . ?
C00E N006 C00P C01B -176.4(3) . . . . ?
C00I C00M C00P N006 2.6(6) . . . . ?
C00I C00M C00P C01B 177.3(4) . . . . ?
C00F C00G C00Q C019 0.2(6) . . . . ?
N008 C00G C00Q C019 168.5(4) . . . . ?
C00J C00O C00R C00X -0.2(6) . . . . ?
C00J C00O C00R N009 177.1(4) . . . . ?
C00U N009 C00R C00O 137.9(5) . . . . ?
C00U N009 C00R C00X -44.8(6) . . . . ?
C00T C00L C00S C011 -0.4(6) . . . . ?
C015 C00L C00S C011 179.1(4) . . . . ?
C00S C00L C00T C014 -2.9(6) . . . . ?
C015 C00L C00T C014 177.6(4) . . . . ?
C00R N009 C00U O002 1.9(8) . . . . ?
C00R N009 C00U C00Z 176.8(4) . . . . ?
C00J C00K C00V C00X 2.3(6) . . . . ?
C00J C00K C00V C01F -178.9(4) . . . . ?
N00A C00D C00W C01A 1.0(6) . . . . ?
C00C C00D C00W C01A 173.8(4) . . . . ?
C00K C00V C00X O005 179.3(4) . . . . ?
C01F C00V C00X O005 0.5(6) . . . . ?
C00K C00V C00X C00R -4.2(6) . . . . ?
C01F C00V C00X C00R 177.0(4) . . . . ?
C00O C00R C00X O005 179.7(4) . . . . ?
N009 C00R C00X O005 2.4(6) . . . . ?
C00O C00R C00X C00V 3.3(6) . . . . ?
N009 C00R C00X C00V -174.0(4) . . . . ?
C00D N00A C00Y C018 -1.7(6) . . . . ?
C00D N00A C00Y C00J 173.8(3) . . . . ?
C00O C00J C00Y N00A -3.6(5) . . . . ?
C00K C00J C00Y N00A 178.0(4) . . . . ?
C00O C00J C00Y C018 171.7(4) . . . . ?
C00K C00J C00Y C018 -6.7(6) . . . . ?
C015 N00B C00Z C017 1.7(7) . . . . ?
C015 N00B C00Z C00U -174.0(4) . . . . ?
O002 C00U C00Z N00B -174.7(4) . . . . ?
N009 C00U C00Z N00B 10.3(6) . . . . ?
O002 C00U C00Z C017 9.4(7) . . . . ?
N009 C00U C00Z C017 -165.6(4) . . . . ?
C00M C00I C010 C00E -0.4(6) . . . . ?
N006 C00E C010 C00I 1.6(6) . . . . ?
C019 C00E C010 C00I -173.6(4) . . . . ?
C00L C00S C011 C00H 4.1(6) . . . . ?
C00L C00S C011 C01D -172.4(4) . . . . ?
O004 C00H C011 C00S 179.9(4) . . . . ?
C014 C00H C011 C00S -4.5(6) . . . . ?
O004 C00H C011 C01D -3.7(6) . . . . ?
C014 C00H C011 C01D 172.0(4) . . . . ?
C00G C00F C012 C016 -0.1(7) . . . . ?
O001 C00F C012 C016 -170.4(4) . . . . ?
C00G C00F C012 C013 172.9(4) . . . . ?
O001 C00F C012 C013 2.6(7) . . . . ?
C00F C012 C013 C01L 174.9(4) . . . . ?
C016 C012 C013 C01L -13.0(6) . . . . ?
C00F C012 C013 C01G 53.3(6) . . . . ?
C016 C012 C013 C01G -134.5(5) . . . . ?
C00F C012 C013 C01J -65.8(5) . . . . ?
C016 C012 C013 C01J 106.4(5) . . . . ?
O004 C00H C014 C00T 176.9(4) . . . . ?
C011 C00H C014 C00T 1.4(6) . . . . ?
O004 C00H C014 N007 1.1(6) . . . . ?
C011 C00H C014 N007 -174.4(4) . . . . ?
C00L C00T C014 C00H 2.5(6) . . . . ?
C00L C00T C014 N007 178.4(4) . . . . ?
C01B N007 C014 C00H -40.6(6) . . . . ?
C01B N007 C014 C00T 143.6(4) . . . . ?
C00Z N00B C015 C01C -1.1(7) . . . . ?
C00Z N00B C015 C00L 176.1(4) . . . . ?
C00T C00L C015 N00B 51.9(6) . . . . ?
C00S C00L C015 N00B -127.6(5) . . . . ?
C00T C00L C015 C01C -130.8(5) . . . . ?
C00S C00L C015 C01C 49.7(6) . . . . ?
C00F C012 C016 C019 3.0(6) . . . . ?
C013 C012 C016 C019 -169.9(4) . . . . ?
N00B C00Z C017 C01E -1.1(7) . . . . ?
C00U C00Z C017 C01E 174.5(4) . . . . ?
N00A C00Y C018 C01A 0.0(6) . . . . ?
C00J C00Y C018 C01A -175.2(4) . . . . ?
C00G C00Q C019 C016 2.5(6) . . . . ?
C00G C00Q C019 C00E -167.2(4) . . . . ?
C012 C016 C019 C00Q -4.4(7) . . . . ?
C012 C016 C019 C00E 165.3(4) . . . . ?
N006 C00E C019 C00Q 34.3(5) . . . . ?
C010 C00E C019 C00Q -150.1(4) . . . . ?
N006 C00E C019 C016 -135.6(4) . . . . ?
C010 C00E C019 C016 40.0(6) . . . . ?
C00Y C018 C01A C00W 2.3(6) . . . . ?
C00D C00W C01A C018 -2.7(6) . . . . ?
C014 N007 C01B O003 -3.5(7) . . . . ?
C014 N007 C01B C00P 174.2(4) . . . . ?
N006 C00P C01B O003 -179.4(4) . . . . ?
C00M C00P C01B O003 5.4(6) . . . . ?
N006 C00P C01B N007 2.7(5) . . . . ?
C00M C00P C01B N007 -172.4(4) . . . . ?
N00B C015 C01C C01E 0.1(7) . . . . ?
C00L C015 C01C C01E -177.2(4) . . . . ?
C00S C011 C01D C01N 116.1(5) . . . . ?
C00H C011 C01D C01N -60.1(6) . . . . ?
C00S C011 C01D C01M -121.6(5) . . . . ?
C00H C011 C01D C01M 62.1(5) . . . . ?
C00S C011 C01D C01K -0.5(6) . . . . ?
C00H C011 C01D C01K -176.8(4) . . . . ?
C015 C01C C01E C017 0.6(7) . . . . ?
C00Z C017 C01E C01C -0.1(7) . . . . ?
C00K C00V C01F C01H 7.8(6) . . . . ?
C00X C00V C01F C01H -173.4(4) . . . . ?
C00K C00V C01F C01P -112.3(5) . . . . ?
C00X C00V C01F C01P 66.5(6) . . . . ?
C00K C00V C01F C01O 125.8(5) . . . . ?
C00X C00V C01F C01O -55.4(5) . . . . ?
C01T C01Q C01R C01S -20.9(6) . . . . ?
C01T O01I C01S C01R -32.0(7) . . . . ?
C01Q C01R C01S O01I 32.4(6) . . . . ?
C01S O01I C01T C01Q 18.0(7) . . . . ?
C01R C01Q C01T O01I 3.2(6) . . . . ?
C01V O6 C01U C01W -170.3(6) . . . . ?
C01U O6 C01V C01X 177.7(6) . . . . ?
